data_7240421
loop_
_publ_author_name
'Pan, Bochen'
'Wang, Zhanzhong'
'Shen, Yichun'
'Wei, Liangxiao'
'Wei, Hongyuan'
'Dang, Leping'

_publ_section_title
;
 Solvatomorphism and Phase Transformation of CL-20: Probing Properties and
 Investigating Mechanisms
;
_journal_name_full CrystEngComm
_journal_paper_doi 10.1039/D0CE00059K
_journal_year 2020
_chemical_formula_moiety 'C4 H10 O4 S, C6 H6 N12 O12'
_chemical_formula_sum 'C10 H16 N12 O16 S'
_chemical_formula_weight 592.41
_space_group_crystal_system orthorhombic
_space_group_IT_number 61
_space_group_name_Hall '-P 2ac 2ab'
_space_group_name_H-M_alt 'P b c a'
_atom_sites_solution_hydrogens geom
_atom_sites_solution_primary direct
_audit_creation_date 2018-06-26
_audit_creation_method
;
Olex2 1.2
(compiled 2018.05.29 svn.r3508 for OlexSys, GUI svn.r5506)
;
_audit_update_record
;
2019-03-26 deposited with the CCDC.	2020-04-27 downloaded from the CCDC.
;
_cell_angle_alpha 90
_cell_angle_beta 90
_cell_angle_gamma 90
_cell_formula_units_Z 8
_cell_length_a 16.135(3)
_cell_length_b 12.819(3)
_cell_length_c 20.762(4)
_cell_measurement_reflns_used 9812
_cell_measurement_temperature 113(2)
_cell_measurement_theta_max 27.8944
_cell_measurement_theta_min 1.8670
_cell_volume 4294.3(15)
_computing_cell_refinement crystalclear
_computing_data_collection crystalclear
_computing_data_reduction crystalclear
_computing_molecular_graphics 'Olex2 (Dolomanov et al., 2009)'
_computing_publication_material 'Olex2 (Dolomanov et al., 2009)'
_computing_structure_refinement 'ShelXL (Sheldrick, 2015)'
_computing_structure_solution 'ShelXS (Sheldrick, 2008)'
_diffrn_ambient_temperature 113.15
_diffrn_measured_fraction_theta_full 0.999
_diffrn_measured_fraction_theta_max 0.999
_diffrn_measurement_device_type 'Rigaku Saturn 70 CCD'
_diffrn_measurement_method '\w scans'
_diffrn_radiation_monochromator confocal
_diffrn_radiation_type MoK\a
_diffrn_radiation_wavelength 0.71073
_diffrn_reflns_av_R_equivalents 0.0585
_diffrn_reflns_av_unetI/netI 0.0309
_diffrn_reflns_Laue_measured_fraction_full 0.999
_diffrn_reflns_Laue_measured_fraction_max 0.999
_diffrn_reflns_limit_h_max 20
_diffrn_reflns_limit_h_min -21
_diffrn_reflns_limit_k_max 16
_diffrn_reflns_limit_k_min -16
_diffrn_reflns_limit_l_max 27
_diffrn_reflns_limit_l_min -25
_diffrn_reflns_number 40710
_diffrn_reflns_point_group_measured_fraction_full 0.999
_diffrn_reflns_point_group_measured_fraction_max 0.999
_diffrn_reflns_theta_full 25.242
_diffrn_reflns_theta_max 27.880
_diffrn_reflns_theta_min 2.254
_diffrn_standards_decay_% 0
_diffrn_standards_interval_count 0
_diffrn_standards_interval_time 0
_diffrn_standards_number 0
_exptl_absorpt_coefficient_mu 0.263
_exptl_absorpt_correction_T_max 1.0000
_exptl_absorpt_correction_T_min 0.8608
_exptl_absorpt_correction_type multi-scan
_exptl_absorpt_process_details 'SADABS (Sheldrick, 1996)'
_exptl_crystal_colour colourless
_exptl_crystal_density_diffrn 1.833
_exptl_crystal_description prism
_exptl_crystal_F_000 2432
_exptl_crystal_recrystallization_method 'Re-crystallisation from solvent'
_exptl_crystal_size_max 0.2
_exptl_crystal_size_mid 0.18
_exptl_crystal_size_min 0.12
_refine_diff_density_max 0.325
_refine_diff_density_min -0.438
_refine_diff_density_rms 0.069
_refine_ls_extinction_coef 0.0031(6)
_refine_ls_extinction_expression Fc^*^=kFc[1+0.001xFc^2^\l^3^/sin(2\q)]^-1/4^
_refine_ls_extinction_method 'SHELXL-2014/8 (Sheldrick 2014'
_refine_ls_goodness_of_fit_ref 1.066
_refine_ls_hydrogen_treatment constr
_refine_ls_matrix_type full
_refine_ls_number_parameters 355
_refine_ls_number_reflns 5124
_refine_ls_number_restraints 0
_refine_ls_restrained_S_all 1.066
_refine_ls_R_factor_all 0.0670
_refine_ls_R_factor_gt 0.0611
_refine_ls_shift/su_max 0.001
_refine_ls_shift/su_mean 0.000
_refine_ls_structure_factor_coef Fsqd
_refine_ls_weighting_details 'w=1/[\s^2^(Fo^2^)+(0.1200P)^2^+2.1719P] where P=(Fo^2^+2Fc^2^)/3'
_refine_ls_weighting_scheme calc
_refine_ls_wR_factor_gt 0.1842
_refine_ls_wR_factor_ref 0.1905
_reflns_Friedel_coverage 0.000
_reflns_number_gt 4751
_reflns_number_total 5124
_reflns_threshold_expression 'I > 2\s(I)'
_cod_data_source_file d0ce00059k2.cif
_cod_data_source_block r20180624e1
_cod_original_cell_volume 4294.4(15)
_cod_database_code 7240421
_shelx_shelxl_version_number 2014/8
_shelx_space_group_comment
;
The symmetry employed for this shelxl refinement is uniquely defined
by the following loop, which should always be used as a source of
symmetry information in preference to the above space-group names.
They are only intended as comments.
;
_shelx_estimated_absorpt_t_max 0.969
_shelx_estimated_absorpt_t_min 0.949
_olex2_refinement_description
;
1. Fixed Uiso
 At 1.2 times of:
  All C(H) groups, All C(H,H) groups
 At 1.5 times of:
  All C(H,H,H) groups
2.a Ternary CH refined with riding coordinates:
 C1(H1), C2(H2), C3(H3), C4(H4), C5(H5), C6(H6)
2.b Secondary CH2 refined with riding coordinates:
 C7(H7A,H7B), C9(H9A,H9B)
2.c Idealised Me refined as rotating group:
 C8(H8A,H8B,H8C), C10(H10A,H10B,H10C)
;
_olex2_submission_special_instructions 'No special instructions were received'

loop_
_space_group_symop_operation_xyz
'x, y, z'
'-x+1/2, -y, z+1/2'
'-x, y+1/2, -z+1/2'
'x+1/2, -y+1/2, -z'
'-x, -y, -z'
'x-1/2, y, -z-1/2'
'x, -y-1/2, z-1/2'
'-x-1/2, y-1/2, z'

loop_
_atom_site_label
_atom_site_type_symbol
_atom_site_fract_x
_atom_site_fract_y
_atom_site_fract_z
_atom_site_U_iso_or_equiv
_atom_site_adp_type
_atom_site_occupancy
_atom_site_site_symmetry_order
_atom_site_calc_flag
_atom_site_refinement_flags_posn
_atom_site_refinement_flags_adp
_atom_site_refinement_flags_occupancy
_atom_site_disorder_assembly
_atom_site_disorder_group
S1 S 0.21774(4) 0.76502(5) 0.00215(3) 0.0241(2) Uani 1 1 d . . . . .
O1 O 0.11304(12) 0.1995(2) 0.31193(10) 0.0411(5) Uani 1 1 d . . . . .
O2 O 0.11221(12) 0.14543(17) 0.21271(10) 0.0346(5) Uani 1 1 d . . . . .
O3 O 0.45868(13) 0.01402(17) 0.32947(10) 0.0377(5) Uani 1 1 d . . . . .
O4 O 0.46947(13) 0.00226(18) 0.22553(11) 0.0411(5) Uani 1 1 d . . . . .
O5 O 0.20076(13) 0.39301(17) 0.37637(10) 0.0371(5) Uani 1 1 d . . . . .
O6 O 0.29869(14) 0.50050(15) 0.34804(10) 0.0354(5) Uani 1 1 d . . . . .
O7 O 0.48097(14) 0.38039(17) 0.38094(10) 0.0386(5) Uani 1 1 d . . . . .
O8 O 0.49266(12) 0.21441(17) 0.40077(9) 0.0343(5) Uani 1 1 d . . . . .
O9 O 0.16737(12) 0.35612(17) 0.17243(11) 0.0365(5) Uani 1 1 d . . . . .
O10 O 0.26566(14) 0.47248(15) 0.18138(10) 0.0353(5) Uani 1 1 d . . . . .
O11 O 0.48797(12) 0.31073(16) 0.10922(9) 0.0314(4) Uani 1 1 d . . . . .
O12 O 0.46373(13) 0.14512(16) 0.10239(10) 0.0383(5) Uani 1 1 d . . . . .
O13 O 0.24022(13) 0.69623(16) 0.05274(9) 0.0325(5) Uani 1 1 d . . . . .
O14 O 0.16672(13) 0.72886(16) -0.04871(9) 0.0316(5) Uani 1 1 d . . . . .
O15 O 0.17713(11) 0.85997(15) 0.03660(9) 0.0282(4) Uani 1 1 d . . . . .
O16 O 0.29449(12) 0.81043(16) -0.03219(9) 0.0296(4) Uani 1 1 d . . . . .
N1 N 0.14573(13) 0.17870(17) 0.26111(10) 0.0259(5) Uani 1 1 d . . . . .
N2 N 0.23208(12) 0.18856(15) 0.25915(9) 0.0188(4) Uani 1 1 d . . . . .
N3 N 0.37039(12) 0.10438(15) 0.26718(10) 0.0203(4) Uani 1 1 d . . . . .
N4 N 0.43917(13) 0.03580(16) 0.27473(11) 0.0269(5) Uani 1 1 d . . . . .
N5 N 0.26297(14) 0.41661(17) 0.34703(10) 0.0256(5) Uani 1 1 d . . . . .
N6 N 0.29358(13) 0.34248(16) 0.30362(10) 0.0204(4) Uani 1 1 d . . . . .
N7 N 0.42162(13) 0.26431(16) 0.31367(9) 0.0206(4) Uani 1 1 d . . . . .
N8 N 0.46750(13) 0.28896(19) 0.37043(10) 0.0275(5) Uani 1 1 d . . . . .
N9 N 0.23944(14) 0.38302(17) 0.17882(10) 0.0260(5) Uani 1 1 d . . . . .
N10 N 0.29747(12) 0.30542(15) 0.18153(9) 0.0189(4) Uani 1 1 d . . . . .
N11 N 0.42144(13) 0.23147(16) 0.19141(10) 0.0207(4) Uani 1 1 d . . . . .
N12 N 0.45935(13) 0.22940(17) 0.12852(10) 0.0239(4) Uani 1 1 d . . . . .
C1 C 0.27433(14) 0.23167(18) 0.31426(11) 0.0184(5) Uani 1 1 d . . . . .
H1 H 0.2413 0.2217 0.3545 0.022 Uiso 1 1 calc R . . . .
C2 C 0.36160(14) 0.17838(19) 0.31979(11) 0.0204(5) Uani 1 1 d . . . . .
H2 H 0.3678 0.1426 0.3623 0.024 Uiso 1 1 calc R . . . .
C3 C 0.36111(14) 0.14671(18) 0.20269(11) 0.0195(5) Uani 1 1 d . . . . .
H3 H 0.3675 0.0905 0.1696 0.023 Uiso 1 1 calc R . . . .
C4 C 0.27316(14) 0.19804(18) 0.19792(11) 0.0194(5) Uani 1 1 d . . . . .
H4 H 0.2396 0.1658 0.1627 0.023 Uiso 1 1 calc R . . . .
C5 C 0.37956(15) 0.34978(18) 0.28169(11) 0.0210(5) Uani 1 1 d . . . . .
H5 H 0.4048 0.4187 0.2928 0.025 Uiso 1 1 calc R . . . .
C6 C 0.38027(15) 0.32931(18) 0.20613(11) 0.0197(5) Uani 1 1 d . . . . .
H6 H 0.4060 0.3889 0.1823 0.024 Uiso 1 1 calc R . . . .
C7 C 0.1384(2) 0.9407(2) -0.00399(13) 0.0344(6) Uani 1 1 d . . . . .
H7A H 0.0934 0.9097 -0.0302 0.041 Uiso 1 1 calc R . . . .
H7B H 0.1801 0.9712 -0.0335 0.041 Uiso 1 1 calc R . . . .
C8 C 0.1044(2) 1.0227(2) 0.03916(16) 0.0386(7) Uani 1 1 d . . . . .
H8A H 0.0592 0.9934 0.0650 0.058 Uiso 1 1 calc GR . . . .
H8B H 0.0834 1.0807 0.0132 0.058 Uiso 1 1 calc GR . . . .
H8C H 0.1483 1.0480 0.0678 0.058 Uiso 1 1 calc GR . . . .
C9 C 0.36817(17) 0.8436(2) 0.00601(14) 0.0346(6) Uani 1 1 d . . . . .
H9A H 0.3646 0.8144 0.0501 0.042 Uiso 1 1 calc R . . . .
H9B H 0.4193 0.8165 -0.0144 0.042 Uiso 1 1 calc R . . . .
C10 C 0.3717(3) 0.9585(3) 0.0093(2) 0.0598(11) Uani 1 1 d . . . . .
H10A H 0.3713 0.9873 -0.0344 0.090 Uiso 1 1 calc GR . . . .
H10B H 0.4227 0.9799 0.0313 0.090 Uiso 1 1 calc GR . . . .
H10C H 0.3236 0.9846 0.0331 0.090 Uiso 1 1 calc GR . . . .

loop_
_atom_site_aniso_label
_atom_site_aniso_U_11
_atom_site_aniso_U_22
_atom_site_aniso_U_33
_atom_site_aniso_U_23
_atom_site_aniso_U_13
_atom_site_aniso_U_12
S1 0.0260(4) 0.0285(4) 0.0178(3) 0.0005(2) 0.0000(2) 0.0013(2)
O1 0.0201(10) 0.0724(16) 0.0309(11) -0.0092(10) 0.0063(8) -0.0001(10)
O2 0.0231(10) 0.0478(12) 0.0330(10) -0.0075(9) -0.0064(8) -0.0060(8)
O3 0.0356(11) 0.0395(11) 0.0379(12) 0.0107(9) -0.0059(9) 0.0099(9)
O4 0.0339(11) 0.0472(12) 0.0420(12) -0.0155(9) -0.0038(9) 0.0211(9)
O5 0.0361(11) 0.0391(11) 0.0362(11) -0.0060(8) 0.0136(9) 0.0056(9)
O6 0.0489(12) 0.0230(9) 0.0342(11) -0.0075(8) 0.0012(9) 0.0002(8)
O7 0.0470(13) 0.0396(11) 0.0292(10) -0.0001(8) -0.0093(9) -0.0180(10)
O8 0.0277(10) 0.0481(12) 0.0270(10) 0.0082(9) -0.0078(8) 0.0046(9)
O9 0.0231(10) 0.0389(11) 0.0476(12) 0.0008(9) -0.0067(9) 0.0067(8)
O10 0.0452(12) 0.0198(9) 0.0409(12) 0.0016(8) 0.0007(9) 0.0051(8)
O11 0.0315(10) 0.0372(10) 0.0255(9) 0.0072(8) 0.0075(8) -0.0041(8)
O12 0.0405(12) 0.0409(12) 0.0334(11) -0.0166(9) 0.0133(9) -0.0038(9)
O13 0.0406(11) 0.0345(10) 0.0222(9) 0.0036(7) -0.0014(8) 0.0058(9)
O14 0.0342(11) 0.0369(11) 0.0235(9) -0.0016(7) -0.0035(8) -0.0026(8)
O15 0.0314(10) 0.0333(10) 0.0199(8) 0.0003(7) 0.0034(7) 0.0053(8)
O16 0.0281(10) 0.0398(11) 0.0208(9) -0.0020(8) 0.0023(7) -0.0034(8)
N1 0.0187(10) 0.0314(11) 0.0277(11) -0.0005(9) 0.0024(8) -0.0010(8)
N2 0.0151(9) 0.0217(9) 0.0196(9) -0.0005(7) 0.0002(7) -0.0003(7)
N3 0.0188(10) 0.0196(9) 0.0224(10) 0.0024(7) -0.0010(8) 0.0050(7)
N4 0.0226(11) 0.0220(10) 0.0360(12) -0.0008(8) -0.0036(9) 0.0060(8)
N5 0.0321(11) 0.0240(10) 0.0206(10) -0.0035(8) -0.0007(9) 0.0051(9)
N6 0.0225(10) 0.0196(10) 0.0190(10) -0.0027(7) 0.0018(8) 0.0013(7)
N7 0.0192(10) 0.0251(10) 0.0174(9) -0.0002(7) -0.0037(8) -0.0024(8)
N8 0.0196(10) 0.0421(13) 0.0207(10) -0.0003(9) -0.0022(8) -0.0059(9)
N9 0.0287(11) 0.0250(11) 0.0242(10) 0.0011(8) 0.0007(9) 0.0069(9)
N10 0.0211(10) 0.0155(9) 0.0200(9) 0.0019(7) -0.0025(8) 0.0015(7)
N11 0.0191(10) 0.0230(10) 0.0198(10) -0.0020(7) 0.0041(8) -0.0011(7)
N12 0.0200(10) 0.0333(11) 0.0185(10) -0.0019(8) 0.0031(8) 0.0010(8)
C1 0.0174(11) 0.0214(11) 0.0163(10) -0.0002(8) 0.0005(8) 0.0001(8)
C2 0.0176(11) 0.0236(11) 0.0199(11) 0.0008(8) -0.0008(9) 0.0014(9)
C3 0.0172(11) 0.0216(11) 0.0198(11) -0.0008(8) 0.0025(9) 0.0004(9)
C4 0.0183(11) 0.0199(11) 0.0199(11) -0.0027(8) 0.0004(8) -0.0007(8)
C5 0.0219(12) 0.0217(11) 0.0195(11) -0.0012(8) -0.0003(9) -0.0010(9)
C6 0.0211(11) 0.0189(11) 0.0191(11) -0.0001(8) 0.0016(9) -0.0019(8)
C7 0.0396(16) 0.0361(15) 0.0276(14) 0.0066(11) 0.0013(11) 0.0108(13)
C8 0.0414(17) 0.0288(14) 0.0456(17) -0.0033(12) -0.0004(14) 0.0017(12)
C9 0.0233(14) 0.0441(17) 0.0364(15) -0.0033(12) -0.0038(11) -0.0011(12)
C10 0.062(2) 0.042(2) 0.076(3) 0.0055(17) -0.037(2) -0.0147(17)

loop_
_atom_type_symbol
_atom_type_description
_atom_type_scat_dispersion_real
_atom_type_scat_dispersion_imag
_atom_type_scat_source
C C 0.0033 0.0016 'International Tables Vol C Tables 4.2.6.8 and 6.1.1.4'
H H 0.0000 0.0000 'International Tables Vol C Tables 4.2.6.8 and 6.1.1.4'
N N 0.0061 0.0033 'International Tables Vol C Tables 4.2.6.8 and 6.1.1.4'
O O 0.0106 0.0060 'International Tables Vol C Tables 4.2.6.8 and 6.1.1.4'
S S 0.1246 0.1234 'International Tables Vol C Tables 4.2.6.8 and 6.1.1.4'

loop_
_geom_angle_atom_site_label_1
_geom_angle_atom_site_label_2
_geom_angle_atom_site_label_3
_geom_angle
_geom_angle_site_symmetry_1
_geom_angle_site_symmetry_3
_geom_angle_publ_flag
O13 S1 O15 104.69(11) . . ?
O13 S1 O16 111.81(12) . . ?
O14 S1 O13 119.80(13) . . ?
O14 S1 O15 110.71(12) . . ?
O14 S1 O16 104.21(11) . . ?
O16 S1 O15 104.78(11) . . ?
C7 O15 S1 117.70(16) . . ?
C9 O16 S1 120.12(17) . . ?
O1 N1 O2 127.1(2) . . ?
O1 N1 N2 116.1(2) . . ?
O2 N1 N2 116.7(2) . . ?
N1 N2 C1 118.82(19) . . ?
N1 N2 C4 119.47(19) . . ?
C4 N2 C1 116.81(19) . . ?
N4 N3 C2 113.33(19) . . ?
N4 N3 C3 114.35(19) . . ?
C3 N3 C2 116.03(18) . . ?
O3 N4 N3 116.6(2) . . ?
O4 N4 O3 127.2(2) . . ?
O4 N4 N3 116.2(2) . . ?
O5 N5 O6 127.0(2) . . ?
O5 N5 N6 116.5(2) . . ?
O6 N5 N6 116.3(2) . . ?
N5 N6 C1 118.98(19) . . ?
N5 N6 C5 119.44(19) . . ?
C5 N6 C1 107.98(18) . . ?
N8 N7 C2 115.82(19) . . ?
N8 N7 C5 116.98(19) . . ?
C5 N7 C2 107.28(18) . . ?
O7 N8 O8 127.4(2) . . ?
O7 N8 N7 117.1(2) . . ?
O8 N8 N7 115.3(2) . . ?
O9 N9 O10 126.8(2) . . ?
O9 N9 N10 116.9(2) . . ?
O10 N9 N10 116.3(2) . . ?
N9 N10 C4 120.5(2) . . ?
N9 N10 C6 119.18(19) . . ?
C6 N10 C4 111.02(18) . . ?
N12 N11 C3 114.17(18) . . ?
N12 N11 C6 113.62(19) . . ?
C6 N11 C3 107.49(18) . . ?
O11 N12 O12 126.8(2) . . ?
O11 N12 N11 116.5(2) . . ?
O12 N12 N11 116.5(2) . . ?
N2 C1 N6 110.53(18) . . ?
N2 C1 H1 111.2 . . ?
N2 C1 C2 108.38(18) . . ?
N6 C1 H1 111.2 . . ?
N6 C1 C2 104.00(18) . . ?
C2 C1 H1 111.2 . . ?
N3 C2 N7 111.05(19) . . ?
N3 C2 C1 108.46(18) . . ?
N3 C2 H2 110.7 . . ?
N7 C2 C1 104.97(18) . . ?
N7 C2 H2 110.7 . . ?
C1 C2 H2 110.7 . . ?
N3 C3 N11 110.66(19) . . ?
N3 C3 H3 110.7 . . ?
N3 C3 C4 107.96(18) . . ?
N11 C3 H3 110.7 . . ?
N11 C3 C4 106.12(18) . . ?
C4 C3 H3 110.7 . . ?
N2 C4 N10 113.97(19) . . ?
N2 C4 C3 109.02(19) . . ?
N2 C4 H4 111.2 . . ?
N10 C4 C3 99.56(18) . . ?
N10 C4 H4 111.2 . . ?
C3 C4 H4 111.2 . . ?
N6 C5 H5 111.8 . . ?
N6 C5 C6 107.65(18) . . ?
N7 C5 N6 104.66(19) . . ?
N7 C5 H5 111.8 . . ?
N7 C5 C6 108.89(18) . . ?
C6 C5 H5 111.8 . . ?
N10 C6 C5 111.86(18) . . ?
N10 C6 H6 111.4 . . ?
N11 C6 N10 99.41(18) . . ?
N11 C6 C5 110.70(19) . . ?
N11 C6 H6 111.4 . . ?
C5 C6 H6 111.4 . . ?
O15 C7 H7A 110.1 . . ?
O15 C7 H7B 110.1 . . ?
O15 C7 C8 108.0(2) . . ?
H7A C7 H7B 108.4 . . ?
C8 C7 H7A 110.1 . . ?
C8 C7 H7B 110.1 . . ?
C7 C8 H8A 109.5 . . ?
C7 C8 H8B 109.5 . . ?
C7 C8 H8C 109.5 . . ?
H8A C8 H8B 109.5 . . ?
H8A C8 H8C 109.5 . . ?
H8B C8 H8C 109.5 . . ?
O16 C9 H9A 109.7 . . ?
O16 C9 H9B 109.7 . . ?
H9A C9 H9B 108.2 . . ?
C10 C9 O16 109.9(3) . . ?
C10 C9 H9A 109.7 . . ?
C10 C9 H9B 109.7 . . ?
C9 C10 H10A 109.5 . . ?
C9 C10 H10B 109.5 . . ?
C9 C10 H10C 109.5 . . ?
H10A C10 H10B 109.5 . . ?
H10A C10 H10C 109.5 . . ?
H10B C10 H10C 109.5 . . ?

loop_
_geom_bond_atom_site_label_1
_geom_bond_atom_site_label_2
_geom_bond_distance
_geom_bond_site_symmetry_2
_geom_bond_publ_flag
S1 O13 1.4186(19) . ?
S1 O14 1.417(2) . ?
S1 O15 1.5565(19) . ?
S1 O16 1.543(2) . ?
O1 N1 1.210(3) . ?
O2 N1 1.218(3) . ?
O3 N4 1.212(3) . ?
O4 N4 1.211(3) . ?
O5 N5 1.212(3) . ?
O6 N5 1.220(3) . ?
O7 N8 1.212(3) . ?
O8 N8 1.214(3) . ?
O9 N9 1.220(3) . ?
O10 N9 1.224(3) . ?
O11 N12 1.209(3) . ?
O12 N12 1.211(3) . ?
O15 C7 1.473(3) . ?
O16 C9 1.491(3) . ?
N1 N2 1.400(3) . ?
N2 C1 1.442(3) . ?
N2 C4 1.439(3) . ?
N3 N4 1.424(3) . ?
N3 C2 1.454(3) . ?
N3 C3 1.453(3) . ?
N5 N6 1.400(3) . ?
N6 C1 1.471(3) . ?
N6 C5 1.463(3) . ?
N7 N8 1.427(3) . ?
N7 C2 1.472(3) . ?
N7 C5 1.450(3) . ?
N9 N10 1.367(3) . ?
N10 C4 1.471(3) . ?
N10 C6 1.463(3) . ?
N11 N12 1.442(3) . ?
N11 C3 1.478(3) . ?
N11 C6 1.452(3) . ?
C1 H1 1.0000 . ?
C1 C2 1.569(3) . ?
C2 H2 1.0000 . ?
C3 H3 1.0000 . ?
C3 C4 1.567(3) . ?
C4 H4 1.0000 . ?
C5 H5 1.0000 . ?
C5 C6 1.591(3) . ?
C6 H6 1.0000 . ?
C7 H7A 0.9900 . ?
C7 H7B 0.9900 . ?
C7 C8 1.486(4) . ?
C8 H8A 0.9800 . ?
C8 H8B 0.9800 . ?
C8 H8C 0.9800 . ?
C9 H9A 0.9900 . ?
C9 H9B 0.9900 . ?
C9 C10 1.476(5) . ?
C10 H10A 0.9800 . ?
C10 H10B 0.9800 . ?
C10 H10C 0.9800 . ?

loop_
_geom_hbond_atom_site_label_D
_geom_hbond_atom_site_label_H
_geom_hbond_atom_site_label_A
_geom_hbond_distance_DH
_geom_hbond_distance_HA
_geom_hbond_distance_DA
_geom_hbond_angle_DHA
_geom_hbond_site_symmetry_A
C1 H1 O16 1.00 2.46 3.419(3) 161.3 2_565
C4 H4 O13 1.00 2.34 3.022(3) 124.7 8_655
C5 H5 O4 1.00 2.33 3.127(3) 136.4 3_655
C7 H7A O8 0.99 2.55 3.512(4) 163.2 2_564
C7 H7B O5 0.99 2.58 3.425(4) 143.5 7_575
C8 H8A O11 0.98 2.63 3.424(4) 138.4 8_665
C8 H8C O13 0.98 2.63 3.363(4) 131.3 8_665
C9 H9A O9 0.99 2.65 3.506(4) 145.3 8_665

loop_
_geom_torsion_atom_site_label_1
_geom_torsion_atom_site_label_2
_geom_torsion_atom_site_label_3
_geom_torsion_atom_site_label_4
_geom_torsion
_geom_torsion_site_symmetry_1
_geom_torsion_site_symmetry_2
_geom_torsion_site_symmetry_3
_geom_torsion_site_symmetry_4
_geom_torsion_publ_flag
S1 O15 C7 C8 -179.8(2) . . . . ?
S1 O16 C9 C10 -105.4(3) . . . . ?
O1 N1 N2 C1 -6.0(3) . . . . ?
O1 N1 N2 C4 -160.4(2) . . . . ?
O2 N1 N2 C1 177.4(2) . . . . ?
O2 N1 N2 C4 23.0(3) . . . . ?
O5 N5 N6 C1 -25.4(3) . . . . ?
O5 N5 N6 C5 -161.2(2) . . . . ?
O6 N5 N6 C1 159.3(2) . . . . ?
O6 N5 N6 C5 23.4(3) . . . . ?
O9 N9 N10 C4 -19.9(3) . . . . ?
O9 N9 N10 C6 -163.6(2) . . . . ?
O10 N9 N10 C4 161.9(2) . . . . ?
O10 N9 N10 C6 18.2(3) . . . . ?
O13 S1 O15 C7 -173.3(2) . . . . ?
O13 S1 O16 C9 -40.9(2) . . . . ?
O14 S1 O15 C7 -42.8(2) . . . . ?
O14 S1 O16 C9 -171.7(2) . . . . ?
O15 S1 O16 C9 71.9(2) . . . . ?
O16 S1 O15 C7 68.9(2) . . . . ?
N1 N2 C1 N6 -99.3(2) . . . . ?
N1 N2 C1 C2 147.3(2) . . . . ?
N1 N2 C4 N10 101.4(2) . . . . ?
N1 N2 C4 C3 -148.4(2) . . . . ?
N2 C1 C2 N3 0.5(2) . . . . ?
N2 C1 C2 N7 119.23(19) . . . . ?
N3 C3 C4 N2 1.5(2) . . . . ?
N3 C3 C4 N10 121.06(19) . . . . ?
N4 N3 C2 N7 77.6(2) . . . . ?
N4 N3 C2 C1 -167.51(19) . . . . ?
N4 N3 C3 N11 -77.3(2) . . . . ?
N4 N3 C3 C4 166.97(18) . . . . ?
N5 N6 C1 N2 122.0(2) . . . . ?
N5 N6 C1 C2 -121.8(2) . . . . ?
N5 N6 C5 N7 107.9(2) . . . . ?
N5 N6 C5 C6 -136.4(2) . . . . ?
N6 C1 C2 N3 -117.2(2) . . . . ?
N6 C1 C2 N7 1.6(2) . . . . ?
N6 C5 C6 N10 -2.3(2) . . . . ?
N6 C5 C6 N11 -112.2(2) . . . . ?
N7 C5 C6 N10 110.6(2) . . . . ?
N7 C5 C6 N11 0.7(3) . . . . ?
N8 N7 C2 N3 -131.6(2) . . . . ?
N8 N7 C2 C1 111.4(2) . . . . ?
N8 N7 C5 N6 -99.0(2) . . . . ?
N8 N7 C5 C6 146.17(19) . . . . ?
N9 N10 C4 N2 -57.4(3) . . . . ?
N9 N10 C4 C3 -173.32(19) . . . . ?
N9 N10 C6 N11 -172.24(19) . . . . ?
N9 N10 C6 C5 70.9(3) . . . . ?
N11 C3 C4 N2 -117.2(2) . . . . ?
N11 C3 C4 N10 2.4(2) . . . . ?
N12 N11 C3 N3 138.5(2) . . . . ?
N12 N11 C3 C4 -104.6(2) . . . . ?
N12 N11 C6 N10 90.1(2) . . . . ?
N12 N11 C6 C5 -152.09(19) . . . . ?
C1 N2 C4 N10 -53.6(3) . . . . ?
C1 N2 C4 C3 56.6(3) . . . . ?
C1 N6 C5 N7 -32.3(2) . . . . ?
C1 N6 C5 C6 83.5(2) . . . . ?
C2 N3 N4 O3 30.6(3) . . . . ?
C2 N3 N4 O4 -152.3(2) . . . . ?
C2 N3 C3 N11 57.5(3) . . . . ?
C2 N3 C3 C4 -58.2(2) . . . . ?
C2 N7 N8 O7 -141.6(2) . . . . ?
C2 N7 N8 O8 42.5(3) . . . . ?
C2 N7 C5 N6 33.1(2) . . . . ?
C2 N7 C5 C6 -81.7(2) . . . . ?
C3 N3 N4 O3 166.7(2) . . . . ?
C3 N3 N4 O4 -16.3(3) . . . . ?
C3 N3 C2 N7 -57.6(3) . . . . ?
C3 N3 C2 C1 57.2(2) . . . . ?
C3 N11 N12 O11 157.8(2) . . . . ?
C3 N11 N12 O12 -26.6(3) . . . . ?
C3 N11 C6 N10 -37.2(2) . . . . ?
C3 N11 C6 C5 80.6(2) . . . . ?
C4 N2 C1 N6 55.8(3) . . . . ?
C4 N2 C1 C2 -57.6(2) . . . . ?
C4 N10 C6 N11 40.9(2) . . . . ?
C4 N10 C6 C5 -76.0(2) . . . . ?
C5 N6 C1 N2 -97.6(2) . . . . ?
C5 N6 C1 C2 18.6(2) . . . . ?
C5 N7 N8 O7 -13.5(3) . . . . ?
C5 N7 N8 O8 170.6(2) . . . . ?
C5 N7 C2 N3 95.7(2) . . . . ?
C5 N7 C2 C1 -21.3(2) . . . . ?
C6 N10 C4 N2 88.9(2) . . . . ?
C6 N10 C4 C3 -26.9(2) . . . . ?
C6 N11 N12 O11 34.0(3) . . . . ?
C6 N11 N12 O12 -150.4(2) . . . . ?
C6 N11 C3 N3 -94.5(2) . . . . ?
C6 N11 C3 C4 22.4(2) . . . . ?
